data_7103220
loop_
_publ_author_name
'Yurkerwich, Kevin'
'Buccella, Daniela'
'Melnick, Jonathan G'
'Parkin, Gerard'

_publ_section_title
;
 Monovalent indium in a sulfur-rich coordination environment:
 synthesis, structure and reactivity of
 tris(2-mercapto-1-tert-butylimidazolyl)hydroborato indium, [TmBut]In.
;
_journal_issue 28
_journal_name_full 'Chemical communications (Cambridge, England)'
_journal_page_first 3305
_journal_page_last 3307
_journal_paper_doi 10.1039/b803037e
_journal_year 2008
_chemical_formula_sum 'C51 H46 B2 F15 In N6 S3'
_chemical_formula_weight 1260.56
_chemical_name_systematic
;
?
;
_space_group_IT_number 2
_symmetry_cell_setting triclinic
_symmetry_space_group_name_Hall '-P 1'
_symmetry_space_group_name_H-M 'P -1'
_atom_sites_solution_hydrogens geom
_atom_sites_solution_primary direct
_atom_sites_solution_secondary difmap
_audit_creation_method SHELXL-97
_cell_angle_alpha 81.9890(10)
_cell_angle_beta 77.8270(10)
_cell_angle_gamma 70.8120(10)
_cell_formula_units_Z 2
_cell_length_a 12.1353(6)
_cell_length_b 12.5348(6)
_cell_length_c 20.0186(10)
_cell_measurement_reflns_used 6411
_cell_measurement_temperature 243(2)
_cell_measurement_theta_max 28.24
_cell_measurement_theta_min 2.61
_cell_volume 2803.2(2)
_computing_cell_refinement 'Bruker SMART'
_computing_data_collection 'Bruker SMART'
_computing_data_reduction 'Bruker SAINT'
_computing_molecular_graphics 'Bruker SHELXTL'
_computing_publication_material 'Bruker SHELXTL'
_computing_structure_refinement 'SHELXL-97 (Sheldrick, 1997)'
_computing_structure_solution 'SHELXS-97 (Sheldrick, 1990)'
_diffrn_ambient_temperature 243(2)
_diffrn_measured_fraction_theta_full 0.990
_diffrn_measured_fraction_theta_max 0.990
_diffrn_measurement_device_type 'CCD area detector'
_diffrn_measurement_method 'phi and omega scans'
_diffrn_radiation_monochromator graphite
_diffrn_radiation_source 'fine-focus sealed tube'
_diffrn_radiation_type MoK\a
_diffrn_radiation_wavelength 0.71073
_diffrn_reflns_av_R_equivalents 0.0158
_diffrn_reflns_av_sigmaI/netI 0.0264
_diffrn_reflns_limit_h_max 6
_diffrn_reflns_limit_h_min -15
_diffrn_reflns_limit_k_max 15
_diffrn_reflns_limit_k_min -15
_diffrn_reflns_limit_l_max 24
_diffrn_reflns_limit_l_min -24
_diffrn_reflns_number 18618
_diffrn_reflns_theta_full 26.37
_diffrn_reflns_theta_max 26.37
_diffrn_reflns_theta_min 1.04
_exptl_absorpt_coefficient_mu 0.624
_exptl_absorpt_correction_T_max 0.8854
_exptl_absorpt_correction_T_min 0.8349
_exptl_absorpt_correction_type empirical
_exptl_crystal_colour yellow
_exptl_crystal_density_diffrn 1.493
_exptl_crystal_density_method 'not measured'
_exptl_crystal_description block
_exptl_crystal_F_000 1272
_exptl_crystal_size_max 0.30
_exptl_crystal_size_mid 0.30
_exptl_crystal_size_min 0.20
_refine_diff_density_max 0.692
_refine_diff_density_min -0.410
_refine_diff_density_rms 0.059
_refine_ls_extinction_coef 0.0012(3)
_refine_ls_extinction_expression Fc^*^=kFc[1+0.001xFc^2^\l^3^/sin(2\q)]^-1/4^
_refine_ls_extinction_method SHELXL
_refine_ls_goodness_of_fit_ref 1.061
_refine_ls_hydrogen_treatment mixed
_refine_ls_matrix_type full
_refine_ls_number_parameters 708
_refine_ls_number_reflns 11342
_refine_ls_number_restraints 1
_refine_ls_restrained_S_all 1.061
_refine_ls_R_factor_all 0.0357
_refine_ls_R_factor_gt 0.0286
_refine_ls_shift/su_max 0.034
_refine_ls_shift/su_mean 0.002
_refine_ls_structure_factor_coef Fsqd
_refine_ls_weighting_details 'calc w=1/[\s^2^(Fo^2^)+(0.0650P)^2^+0.0000P] where P=(Fo^2^+2Fc^2^)/3'
_refine_ls_weighting_scheme calc
_refine_ls_wR_factor_gt 0.0862
_refine_ls_wR_factor_ref 0.0935
_reflns_number_gt 9894
_reflns_number_total 11342
_reflns_threshold_expression >2sigma(I)
_cod_data_source_file b803037e.txt
_cod_data_source_block ky11s10
_cod_depositor_comments
;
The following automatic conversions were performed:
'_symmetry_cell_setting' value 'Triclinic' changed to 'triclinic'
according to '/home/saulius/struct/CIF-dictionaries/cif_core.dic'
dictionary named 'cif_core.dic' version 2.4.1 from 2010-06-29.

Automatic conversion script
Id: cif_fix_enum 1527 2010-12-29 10:47:43Z saulius 
;
_cod_original_sg_symbol_H-M P-1
_cod_database_code 7103220

loop_
_symmetry_equiv_pos_as_xyz
'x, y, z'
'-x, -y, -z'

loop_
_atom_site_label
_atom_site_type_symbol
_atom_site_fract_x
_atom_site_fract_y
_atom_site_fract_z
_atom_site_U_iso_or_equiv
_atom_site_adp_type
_atom_site_occupancy
_atom_site_symmetry_multiplicity
_atom_site_calc_flag
_atom_site_refinement_flags
_atom_site_disorder_assembly
_atom_site_disorder_group
In In 0.028929(11) -0.165540(12) -0.239663(7) 0.03311(6) Uani 1 1 d . . .
S1 S 0.04003(4) -0.00934(4) -0.33757(3) 0.03733(12) Uani 1 1 d . . .
S2 S -0.17820(4) -0.05812(5) -0.18055(3) 0.03771(12) Uani 1 1 d . . .
S3 S -0.03661(5) -0.29064(5) -0.30466(3) 0.03902(12) Uani 1 1 d . . .
B1 B -0.2331(2) -0.0315(2) -0.34523(14) 0.0428(6) Uani 1 1 d D . .
H1 H -0.3096(18) 0.006(2) -0.3780(12) 0.058(7) Uiso 1 1 d D . .
B2 B 0.1864(2) -0.2470(2) -0.17702(13) 0.0361(5) Uani 1 1 d . . .
C11 C -0.10117(17) 0.08619(17) -0.31815(10) 0.0363(4) Uani 1 1 d . . .
N11 N -0.20255(15) 0.07084(15) -0.32619(9) 0.0393(4) Uani 1 1 d . . .
N12 N -0.12794(16) 0.18943(16) -0.29418(10) 0.0430(4) Uani 1 1 d . . .
C12 C -0.29491(19) 0.1658(2) -0.30510(13) 0.0494(6) Uani 1 1 d . . .
H12A H -0.3756 0.1775 -0.3048 0.059 Uiso 1 1 calc R . .
C13 C -0.2504(2) 0.2383(2) -0.28516(14) 0.0516(6) Uani 1 1 d . . .
H13A H -0.2939 0.3091 -0.2682 0.062 Uiso 1 1 calc R . .
C14 C -0.0456(2) 0.2433(2) -0.27483(13) 0.0509(6) Uani 1 1 d . . .
C15 C -0.1169(3) 0.3620(3) -0.2525(2) 0.0797(9) Uani 1 1 d . . .
H15A H -0.1517 0.4083 -0.2903 0.119 Uiso 1 1 calc R . .
H15B H -0.0650 0.3962 -0.2387 0.119 Uiso 1 1 calc R . .
H15C H -0.1794 0.3568 -0.2141 0.119 Uiso 1 1 calc R . .
C16 C 0.0496(3) 0.2538(3) -0.33649(15) 0.0640(7) Uani 1 1 d . . .
H16A H 0.0956 0.1790 -0.3512 0.096 Uiso 1 1 calc R . .
H16B H 0.1015 0.2892 -0.3238 0.096 Uiso 1 1 calc R . .
H16C H 0.0123 0.2997 -0.3736 0.096 Uiso 1 1 calc R . .
C17 C 0.0093(3) 0.1712(3) -0.21512(14) 0.0646(7) Uani 1 1 d . . .
H17A H 0.0553 0.0961 -0.2292 0.097 Uiso 1 1 calc R . .
H17B H -0.0531 0.1655 -0.1769 0.097 Uiso 1 1 calc R . .
H17C H 0.0606 0.2062 -0.2013 0.097 Uiso 1 1 calc R . .
C21 C -0.26414(16) -0.11456(18) -0.21502(11) 0.0372(4) Uani 1 1 d . . .
N21 N -0.28229(14) -0.09720(16) -0.28042(10) 0.0401(4) Uani 1 1 d . . .
N22 N -0.32706(15) -0.18327(16) -0.18008(10) 0.0434(4) Uani 1 1 d . . .
C22 C -0.35555(19) -0.1582(2) -0.28643(13) 0.0492(6) Uani 1 1 d . . .
H22A H -0.3816 -0.1624 -0.3267 0.059 Uiso 1 1 calc R . .
C23 C -0.3830(2) -0.2100(2) -0.22570(14) 0.0524(6) Uani 1 1 d . . .
H23A H -0.4320 -0.2568 -0.2155 0.063 Uiso 1 1 calc R . .
C24 C -0.3330(2) -0.2282(2) -0.10545(13) 0.0528(6) Uani 1 1 d . . .
C25 C -0.2097(2) -0.3069(3) -0.09609(16) 0.0680(8) Uani 1 1 d . . .
H25A H -0.1537 -0.2642 -0.1066 0.102 Uiso 1 1 calc R . .
H25B H -0.1850 -0.3673 -0.1267 0.102 Uiso 1 1 calc R . .
H25C H -0.2124 -0.3391 -0.0490 0.102 Uiso 1 1 calc R . .
C26 C -0.3772(3) -0.1308(3) -0.05916(15) 0.0706(8) Uani 1 1 d . . .
H26A H -0.3223 -0.0868 -0.0691 0.106 Uiso 1 1 calc R . .
H26B H -0.3825 -0.1607 -0.0116 0.106 Uiso 1 1 calc R . .
H26C H -0.4548 -0.0827 -0.0672 0.106 Uiso 1 1 calc R . .
C27 C -0.4197(3) -0.2973(3) -0.08893(18) 0.0803(10) Uani 1 1 d . . .
H27A H -0.3917 -0.3602 -0.1179 0.120 Uiso 1 1 calc R . .
H27B H -0.4973 -0.2493 -0.0972 0.120 Uiso 1 1 calc R . .
H27C H -0.4253 -0.3261 -0.0412 0.120 Uiso 1 1 calc R . .
N31 N -0.12933(16) -0.11004(16) -0.39299(9) 0.0407(4) Uani 1 1 d . . .
C31 C -0.04575(19) -0.21009(19) -0.38182(11) 0.0389(5) Uani 1 1 d . . .
N32 N 0.02848(17) -0.23795(18) -0.44261(9) 0.0464(4) Uani 1 1 d . . .
C32 C -0.1063(2) -0.0758(2) -0.46221(12) 0.0520(6) Uani 1 1 d . . .
H32A H -0.1509 -0.0092 -0.4842 0.062 Uiso 1 1 calc R . .
C33 C -0.0104(2) -0.1530(2) -0.49216(12) 0.0543(6) Uani 1 1 d . . .
H33A H 0.0246 -0.1501 -0.5387 0.065 Uiso 1 1 calc R . .
C34 C 0.1362(2) -0.3415(2) -0.45544(13) 0.0570(6) Uani 1 1 d . . .
C35 C 0.0966(3) -0.4465(3) -0.4399(2) 0.0850(10) Uani 1 1 d . . .
H35A H 0.0601 -0.4514 -0.3920 0.127 Uiso 1 1 calc R . .
H35B H 0.1647 -0.5131 -0.4492 0.127 Uiso 1 1 calc R . .
H35C H 0.0396 -0.4420 -0.4684 0.127 Uiso 1 1 calc R . .
C36 C 0.1942(3) -0.3316(4) -0.53156(16) 0.0908(11) Uani 1 1 d . . .
H36A H 0.1389 -0.3308 -0.5604 0.136 Uiso 1 1 calc R . .
H36B H 0.2651 -0.3958 -0.5408 0.136 Uiso 1 1 calc R . .
H36C H 0.2151 -0.2620 -0.5414 0.136 Uiso 1 1 calc R . .
C37 C 0.2253(2) -0.3418(3) -0.41243(16) 0.0712(8) Uani 1 1 d . . .
H37A H 0.1911 -0.3480 -0.3642 0.107 Uiso 1 1 calc R . .
H37B H 0.2457 -0.2720 -0.4232 0.107 Uiso 1 1 calc R . .
H37C H 0.2962 -0.4058 -0.4224 0.107 Uiso 1 1 calc R . .
C41 C 0.25049(17) -0.36937(17) -0.20863(11) 0.0361(4) Uani 1 1 d . . .
F41 F 0.07278(11) -0.41805(12) -0.17930(7) 0.0492(3) Uani 1 1 d . . .
C42 C 0.18842(18) -0.44507(19) -0.20978(11) 0.0399(5) Uani 1 1 d . . .
F42 F 0.16703(16) -0.61206(14) -0.23947(10) 0.0758(5) Uani 1 1 d . . .
F43 F 0.39845(18) -0.67445(14) -0.30428(11) 0.0878(6) Uani 1 1 d . . .
C43 C 0.2345(2) -0.5453(2) -0.24076(14) 0.0512(6) Uani 1 1 d . . .
F44 F 0.53342(13) -0.54031(15) -0.30278(10) 0.0792(5) Uani 1 1 d . . .
C44 C 0.3508(2) -0.5771(2) -0.27310(14) 0.0568(6) Uani 1 1 d . . .
C45 C 0.4176(2) -0.5084(2) -0.27264(14) 0.0519(6) Uani 1 1 d . . .
F45 F 0.44429(11) -0.34991(12) -0.24082(9) 0.0605(4) Uani 1 1 d . . .
C46 C 0.36866(18) -0.40903(19) -0.24054(12) 0.0433(5) Uani 1 1 d . . .
C51 C 0.11407(18) -0.24930(19) -0.09913(11) 0.0395(5) Uani 1 1 d . . .
F52 F 0.02060(12) -0.05129(11) -0.11056(7) 0.0498(3) Uani 1 1 d . . .
C52 C 0.0317(2) -0.15130(19) -0.07266(12) 0.0434(5) Uani 1 1 d . . .
F53 F -0.12275(15) -0.04919(15) 0.00946(9) 0.0757(5) Uani 1 1 d . . .
C53 C -0.0433(2) -0.1476(2) -0.01056(13) 0.0544(6) Uani 1 1 d . . .
F54 F -0.11356(17) -0.24546(19) 0.09050(8) 0.0885(6) Uani 1 1 d . . .
C54 C -0.0382(2) -0.2458(3) 0.03048(12) 0.0607(7) Uani 1 1 d . . .
F55 F 0.05196(19) -0.44123(17) 0.04949(9) 0.0887(6) Uani 1 1 d . . .
C55 C 0.0435(3) -0.3449(2) 0.00910(13) 0.0590(7) Uani 1 1 d . . .
F56 F 0.19917(14) -0.44656(13) -0.06909(8) 0.0651(4) Uani 1 1 d . . .
C56 C 0.1185(2) -0.3446(2) -0.05367(12) 0.0492(5) Uani 1 1 d . . .
C61 C 0.25983(17) -0.15628(18) -0.19691(12) 0.0406(5) Uani 1 1 d . . .
F61 F 0.26460(13) -0.13069(14) -0.08206(9) 0.0654(4) Uani 1 1 d . . .
C62 C 0.2858(2) -0.1003(2) -0.14969(15) 0.0519(6) Uani 1 1 d . . .
F63 F 0.4177(2) 0.10080(18) -0.25422(17) 0.1266(10) Uani 1 1 d . . .
C63 C 0.3359(2) -0.0135(2) -0.1679(2) 0.0706(9) Uani 1 1 d . . .
F64 F 0.37790(17) -0.00777(19) -0.35203(12) 0.1021(7) Uani 1 1 d . . .
C64 C 0.3653(3) 0.0187(2) -0.2356(2) 0.0810(11) Uani 1 1 d . . .
C65 C 0.3461(2) -0.0362(3) -0.28512(19) 0.0707(9) Uani 1 1 d . . .
C66 C 0.29546(18) -0.1210(2) -0.26470(14) 0.0490(6) Uani 1 1 d . . .
F66 F 0.28060(12) -0.17387(14) -0.31557(7) 0.0569(4) Uani 1 1 d . . .
F67 F 0.35802(17) 0.03700(17) -0.11935(14) 0.1052(8) Uani 1 1 d . . .
C101 C 0.6973(8) -0.2261(8) -0.5106(4) 0.188(4) Uani 1 1 d . . .
H10C H 0.7483 -0.1856 -0.5345 0.225 Uiso 1 1 calc R . .
C102 C 0.7195(6) -0.2852(7) -0.4531(4) 0.163(3) Uani 1 1 d . . .
H10B H 0.7862 -0.2867 -0.4357 0.195 Uiso 1 1 calc R . .
C103 C 0.6454(5) -0.3458(5) -0.4174(3) 0.1301(18) Uani 1 1 d . . .
H10A H 0.6596 -0.3862 -0.3753 0.156 Uiso 1 1 calc R . .
C104 C 0.5559(5) -0.3457(8) -0.4436(4) 0.207(4) Uani 1 1 d . . .
H10D H 0.5071 -0.3890 -0.4206 0.248 Uiso 1 1 calc R . .
C105 C 0.5313(8) -0.2857(11) -0.5021(6) 0.324(9) Uani 1 1 d . . .
H10F H 0.4660 -0.2868 -0.5200 0.389 Uiso 1 1 calc R . .
C106 C 0.6015(10) -0.2230(10) -0.5356(5) 0.265(6) Uani 1 1 d . . .
H10E H 0.5834 -0.1779 -0.5759 0.318 Uiso 1 1 calc R . .
C201 C 0.4824(4) -0.6566(6) -0.1139(2) 0.1148(17) Uani 1 1 d . . .
H20D H 0.4101 -0.6331 -0.1300 0.138 Uiso 1 1 calc R . .
C202 C 0.5534(6) -0.7744(5) -0.1118(2) 0.121(2) Uani 1 1 d . . .
H20F H 0.5308 -0.8301 -0.1275 0.145 Uiso 1 1 calc R . .
C203 C 0.6572(4) -0.8010(3) -0.0853(2) 0.0996(13) Uani 1 1 d . . .
H20E H 0.7062 -0.8767 -0.0829 0.119 Uiso 1 1 calc R . .
C204 C 0.6887(4) -0.7215(4) -0.0632(2) 0.0908(11) Uani 1 1 d . . .
H20B H 0.7579 -0.7421 -0.0441 0.109 Uiso 1 1 calc R . .
C205 C 0.6232(4) -0.6137(4) -0.0680(2) 0.0949(11) Uani 1 1 d . . .
H20C H 0.6491 -0.5588 -0.0541 0.114 Uiso 1 1 calc R . .
C206 C 0.5223(4) -0.5810(4) -0.0920(2) 0.0994(12) Uani 1 1 d . . .
H20A H 0.4777 -0.5038 -0.0939 0.119 Uiso 1 1 calc R . .

loop_
_atom_site_aniso_label
_atom_site_aniso_U_11
_atom_site_aniso_U_22
_atom_site_aniso_U_33
_atom_site_aniso_U_23
_atom_site_aniso_U_13
_atom_site_aniso_U_12
In 0.03129(9) 0.03480(9) 0.03431(9) -0.00006(6) -0.01055(6) -0.00973(6)
S1 0.0338(2) 0.0372(3) 0.0404(3) 0.0028(2) -0.0078(2) -0.0119(2)
S2 0.0342(2) 0.0404(3) 0.0403(3) -0.0055(2) -0.0054(2) -0.0138(2)
S3 0.0473(3) 0.0372(3) 0.0362(3) -0.0004(2) -0.0117(2) -0.0161(2)
B1 0.0404(12) 0.0449(14) 0.0484(14) 0.0039(11) -0.0193(11) -0.0160(11)
B2 0.0350(10) 0.0315(12) 0.0442(13) -0.0018(10) -0.0143(9) -0.0093(9)
C11 0.0372(10) 0.0342(11) 0.0362(11) 0.0032(8) -0.0071(8) -0.0111(8)
N11 0.0356(8) 0.0377(10) 0.0446(10) 0.0031(8) -0.0132(7) -0.0099(7)
N12 0.0430(9) 0.0371(10) 0.0489(11) 0.0016(8) -0.0111(8) -0.0127(8)
C12 0.0365(10) 0.0443(13) 0.0623(15) 0.0032(11) -0.0116(10) -0.0067(10)
C13 0.0450(12) 0.0381(12) 0.0647(16) -0.0053(11) -0.0087(11) -0.0035(10)
C14 0.0594(14) 0.0444(13) 0.0565(14) -0.0058(11) -0.0140(11) -0.0231(11)
C15 0.084(2) 0.0522(18) 0.113(3) -0.0210(17) -0.0217(19) -0.0269(16)
C16 0.0725(17) 0.0652(18) 0.0685(17) -0.0003(14) -0.0108(14) -0.0431(15)
C17 0.0806(18) 0.0686(19) 0.0567(16) -0.0045(13) -0.0259(14) -0.0307(15)
C21 0.0299(9) 0.0352(11) 0.0460(12) -0.0017(9) -0.0063(8) -0.0101(8)
N21 0.0322(8) 0.0445(10) 0.0480(10) -0.0025(8) -0.0106(7) -0.0159(8)
N22 0.0343(8) 0.0416(10) 0.0551(11) -0.0007(9) -0.0052(8) -0.0157(8)
C22 0.0396(11) 0.0550(15) 0.0621(15) -0.0075(12) -0.0148(10) -0.0220(11)
C23 0.0402(11) 0.0542(15) 0.0716(17) -0.0028(12) -0.0114(11) -0.0260(11)
C24 0.0498(13) 0.0517(14) 0.0543(14) 0.0101(11) -0.0035(11) -0.0216(11)
C25 0.0624(16) 0.0614(18) 0.0734(19) 0.0201(14) -0.0184(14) -0.0163(14)
C26 0.0767(19) 0.073(2) 0.0538(16) -0.0014(14) 0.0105(14) -0.0266(16)
C27 0.0739(19) 0.083(2) 0.090(2) 0.0228(18) -0.0079(17) -0.0484(18)
N31 0.0470(9) 0.0445(10) 0.0370(9) 0.0024(8) -0.0154(8) -0.0199(8)
C31 0.0458(11) 0.0434(12) 0.0357(11) -0.0021(9) -0.0135(9) -0.0212(9)
N32 0.0543(11) 0.0539(12) 0.0342(10) -0.0065(8) -0.0093(8) -0.0189(9)
C32 0.0679(15) 0.0546(15) 0.0392(12) 0.0068(11) -0.0215(11) -0.0234(13)
C33 0.0704(16) 0.0616(16) 0.0341(12) 0.0010(11) -0.0111(11) -0.0255(13)
C34 0.0611(14) 0.0595(16) 0.0452(14) -0.0144(12) -0.0032(11) -0.0116(12)
C35 0.096(2) 0.0600(19) 0.098(3) -0.0341(18) -0.005(2) -0.0194(17)
C36 0.087(2) 0.115(3) 0.0500(17) -0.0203(18) 0.0039(16) -0.009(2)
C37 0.0529(14) 0.089(2) 0.0637(18) -0.0124(16) -0.0104(13) -0.0085(15)
C41 0.0376(10) 0.0325(10) 0.0398(11) 0.0003(8) -0.0146(8) -0.0095(8)
F41 0.0429(6) 0.0504(8) 0.0586(8) 0.0033(6) -0.0108(6) -0.0222(6)
C42 0.0407(10) 0.0362(11) 0.0452(12) 0.0043(9) -0.0159(9) -0.0131(9)
F42 0.0936(12) 0.0503(9) 0.1028(13) -0.0098(9) -0.0283(10) -0.0396(9)
F43 0.1061(14) 0.0444(9) 0.1042(14) -0.0314(9) -0.0090(11) -0.0072(9)
C43 0.0643(15) 0.0357(12) 0.0626(15) -0.0013(11) -0.0239(12) -0.0208(11)
F44 0.0507(8) 0.0589(10) 0.1044(14) -0.0141(9) 0.0064(8) 0.0055(7)
C44 0.0707(16) 0.0336(12) 0.0613(16) -0.0105(11) -0.0154(13) -0.0045(11)
C45 0.0437(12) 0.0412(13) 0.0604(15) -0.0042(11) -0.0075(11) -0.0003(10)
F45 0.0336(6) 0.0498(8) 0.1007(11) -0.0085(8) -0.0146(7) -0.0134(6)
C46 0.0381(10) 0.0368(12) 0.0561(14) -0.0012(10) -0.0149(10) -0.0098(9)
C51 0.0410(10) 0.0401(12) 0.0408(11) -0.0030(9) -0.0172(9) -0.0109(9)
F52 0.0573(8) 0.0375(7) 0.0557(8) -0.0075(6) -0.0181(6) -0.0094(6)
C52 0.0491(12) 0.0421(12) 0.0424(12) -0.0053(9) -0.0183(10) -0.0115(10)
F53 0.0760(10) 0.0741(11) 0.0648(10) -0.0304(9) -0.0022(8) -0.0033(9)
C53 0.0548(13) 0.0620(16) 0.0460(13) -0.0183(12) -0.0117(11) -0.0100(12)
F54 0.0940(13) 0.1213(17) 0.0413(9) -0.0080(9) 0.0051(8) -0.0313(12)
C54 0.0654(15) 0.081(2) 0.0347(12) -0.0058(12) -0.0092(11) -0.0211(15)
F55 0.1131(15) 0.0823(13) 0.0561(10) 0.0272(9) -0.0136(10) -0.0250(11)
C55 0.0717(16) 0.0621(17) 0.0406(13) 0.0103(12) -0.0165(12) -0.0190(14)
F56 0.0753(10) 0.0450(8) 0.0589(9) 0.0074(7) -0.0173(7) 0.0015(7)
C56 0.0557(13) 0.0459(13) 0.0441(13) 0.0013(10) -0.0182(10) -0.0094(11)
C61 0.0316(9) 0.0300(10) 0.0614(14) -0.0025(9) -0.0159(9) -0.0067(8)
F61 0.0616(9) 0.0719(10) 0.0730(11) -0.0288(8) -0.0245(8) -0.0173(8)
C62 0.0373(11) 0.0412(13) 0.0805(19) -0.0137(12) -0.0190(11) -0.0078(10)
F63 0.0888(14) 0.0612(12) 0.241(3) 0.0147(15) -0.0264(17) -0.0507(11)
C63 0.0472(13) 0.0414(14) 0.132(3) -0.0243(17) -0.0253(16) -0.0125(12)
F64 0.0766(12) 0.1010(15) 0.1200(17) 0.0489(13) -0.0089(11) -0.0441(11)
C64 0.0498(15) 0.0397(15) 0.157(4) 0.0032(19) -0.0201(19) -0.0221(12)
C65 0.0427(13) 0.0529(16) 0.109(3) 0.0248(17) -0.0138(14) -0.0175(12)
C66 0.0321(10) 0.0424(13) 0.0704(16) 0.0069(11) -0.0157(10) -0.0092(9)
F66 0.0467(7) 0.0699(10) 0.0502(8) 0.0055(7) -0.0077(6) -0.0173(7)
F67 0.0766(11) 0.0768(13) 0.188(2) -0.0589(14) -0.0376(13) -0.0292(10)
C101 0.212(8) 0.250(9) 0.146(6) -0.094(7) 0.090(6) -0.175(8)
C102 0.134(4) 0.227(8) 0.168(6) -0.133(6) 0.035(5) -0.102(5)
C103 0.132(4) 0.140(5) 0.130(4) -0.044(4) -0.008(3) -0.052(4)
C104 0.108(4) 0.288(10) 0.222(8) 0.133(7) -0.047(5) -0.107(5)
C105 0.203(8) 0.457(18) 0.350(14) 0.267(14) -0.140(9) -0.216(11)
C106 0.279(12) 0.332(14) 0.225(10) 0.137(9) -0.056(8) -0.204(11)
C201 0.115(3) 0.175(5) 0.068(2) 0.044(3) -0.039(2) -0.070(4)
C202 0.198(6) 0.151(5) 0.056(2) -0.022(3) 0.006(3) -0.122(5)
C203 0.121(3) 0.071(2) 0.090(3) -0.025(2) 0.018(2) -0.022(2)
C204 0.091(2) 0.092(3) 0.085(2) -0.003(2) -0.0055(19) -0.030(2)
C205 0.120(3) 0.078(3) 0.091(3) 0.006(2) -0.017(2) -0.042(2)
C206 0.114(3) 0.070(2) 0.103(3) 0.023(2) -0.022(2) -0.024(2)

loop_
_atom_type_symbol
_atom_type_description
_atom_type_scat_dispersion_real
_atom_type_scat_dispersion_imag
_atom_type_scat_source
C C 0.0033 0.0016 'International Tables Vol C Tables 4.2.6.8 and 6.1.1.4'
H H 0.0000 0.0000 'International Tables Vol C Tables 4.2.6.8 and 6.1.1.4'
B B 0.0013 0.0007 'International Tables Vol C Tables 4.2.6.8 and 6.1.1.4'
N N 0.0061 0.0033 'International Tables Vol C Tables 4.2.6.8 and 6.1.1.4'
F F 0.0171 0.0103 'International Tables Vol C Tables 4.2.6.8 and 6.1.1.4'
S S 0.1246 0.1234 'International Tables Vol C Tables 4.2.6.8 and 6.1.1.4'
In In -0.7276 1.3100 'International Tables Vol C Tables 4.2.6.8 and 6.1.1.4'

loop_
_geom_angle_atom_site_label_1
_geom_angle_atom_site_label_2
_geom_angle_atom_site_label_3
_geom_angle
_geom_angle_site_symmetry_1
_geom_angle_site_symmetry_3
_geom_angle_publ_flag
B2 In S2 121.10(6) . . ?
B2 In S3 120.43(6) . . ?
S2 In S3 96.307(17) . . ?
B2 In S1 120.85(6) . . ?
S2 In S1 94.803(17) . . ?
S3 In S1 97.288(18) . . ?
C11 S1 In 100.26(7) . . ?
C21 S2 In 100.92(7) . . ?
C31 S3 In 99.75(7) . . ?
H1 B1 N31 105.0(13) . . ?
H1 B1 N21 107.1(13) . . ?
N31 B1 N21 112.76(19) . . ?
H1 B1 N11 106.9(13) . . ?
N31 B1 N11 112.94(18) . . ?
N21 B1 N11 111.59(19) . . ?
C51 B2 C61 116.06(18) . . ?
C51 B2 C41 115.84(18) . . ?
C61 B2 C41 116.02(18) . . ?
C51 B2 In 101.30(13) . . ?
C61 B2 In 101.81(13) . . ?
C41 B2 In 102.09(13) . . ?
N11 C11 N12 108.60(18) . . ?
N11 C11 S1 125.38(16) . . ?
N12 C11 S1 126.00(16) . . ?
C11 N11 C12 107.49(18) . . ?
C11 N11 B1 133.73(18) . . ?
C12 N11 B1 118.36(18) . . ?
C11 N12 C13 107.74(19) . . ?
C11 N12 C14 128.53(18) . . ?
C13 N12 C14 123.6(2) . . ?
C13 C12 N11 108.7(2) . . ?
C12 C13 N12 107.4(2) . . ?
N12 C14 C16 110.0(2) . . ?
N12 C14 C17 108.7(2) . . ?
C16 C14 C17 111.3(2) . . ?
N12 C14 C15 109.1(2) . . ?
C16 C14 C15 108.6(2) . . ?
C17 C14 C15 109.2(2) . . ?
N21 C21 N22 108.10(18) . . ?
N21 C21 S2 126.38(16) . . ?
N22 C21 S2 125.51(17) . . ?
C21 N21 C22 107.67(19) . . ?
C21 N21 B1 133.21(18) . . ?
C22 N21 B1 119.02(19) . . ?
C21 N22 C23 107.61(19) . . ?
C21 N22 C24 127.64(19) . . ?
C23 N22 C24 124.71(19) . . ?
C23 C22 N21 108.5(2) . . ?
C22 C23 N22 108.1(2) . . ?
N22 C24 C26 110.4(2) . . ?
N22 C24 C25 108.1(2) . . ?
C26 C24 C25 112.3(3) . . ?
N22 C24 C27 108.3(2) . . ?
C26 C24 C27 108.9(2) . . ?
C25 C24 C27 108.6(2) . . ?
C31 N31 C32 107.47(19) . . ?
C31 N31 B1 133.34(18) . . ?
C32 N31 B1 119.11(19) . . ?
N31 C31 N32 108.15(19) . . ?
N31 C31 S3 126.06(17) . . ?
N32 C31 S3 125.77(18) . . ?
C31 N32 C33 107.9(2) . . ?
C31 N32 C34 127.4(2) . . ?
C33 N32 C34 124.7(2) . . ?
C33 C32 N31 108.6(2) . . ?
C32 C33 N32 107.9(2) . . ?
N32 C34 C35 108.9(2) . . ?
N32 C34 C37 109.3(2) . . ?
C35 C34 C37 112.7(3) . . ?
N32 C34 C36 107.8(2) . . ?
C35 C34 C36 110.4(3) . . ?
C37 C34 C36 107.7(3) . . ?
C46 C41 C42 112.2(2) . . ?
C46 C41 B2 125.54(19) . . ?
C42 C41 B2 122.13(18) . . ?
F41 C42 C43 116.4(2) . . ?
F41 C42 C41 118.5(2) . . ?
C43 C42 C41 125.1(2) . . ?
F42 C43 C44 120.1(2) . . ?
F42 C43 C42 120.6(2) . . ?
C44 C43 C42 119.3(2) . . ?
F43 C44 C45 120.5(2) . . ?
F43 C44 C43 120.8(3) . . ?
C45 C44 C43 118.8(2) . . ?
F44 C45 C44 119.3(2) . . ?
F44 C45 C46 120.3(2) . . ?
C44 C45 C46 120.3(2) . . ?
F45 C46 C45 115.3(2) . . ?
F45 C46 C41 120.5(2) . . ?
C45 C46 C41 124.2(2) . . ?
C56 C51 C52 112.6(2) . . ?
C56 C51 B2 126.3(2) . . ?
C52 C51 B2 120.94(19) . . ?
F52 C52 C53 116.1(2) . . ?
F52 C52 C51 119.0(2) . . ?
C53 C52 C51 124.9(2) . . ?
F53 C53 C54 120.0(2) . . ?
F53 C53 C52 120.5(2) . . ?
C54 C53 C52 119.5(2) . . ?
F54 C54 C55 120.2(3) . . ?
F54 C54 C53 120.8(3) . . ?
C55 C54 C53 119.0(2) . . ?
F55 C55 C54 119.8(2) . . ?
F55 C55 C56 120.6(3) . . ?
C54 C55 C56 119.6(2) . . ?
F56 C56 C55 115.0(2) . . ?
F56 C56 C51 120.7(2) . . ?
C55 C56 C51 124.2(2) . . ?
C66 C61 C62 113.4(2) . . ?
C66 C61 B2 121.7(2) . . ?
C62 C61 B2 124.7(2) . . ?
F61 C62 C63 115.9(3) . . ?
F61 C62 C61 120.5(2) . . ?
C63 C62 C61 123.6(3) . . ?
F67 C63 C64 120.2(3) . . ?
F67 C63 C62 120.2(3) . . ?
C64 C63 C62 119.6(3) . . ?
F63 C64 C63 120.2(4) . . ?
F63 C64 C65 119.8(4) . . ?
C63 C64 C65 119.9(3) . . ?
F64 C65 C66 120.8(3) . . ?
F64 C65 C64 120.6(3) . . ?
C66 C65 C64 118.6(3) . . ?
F66 C66 C65 116.3(3) . . ?
F66 C66 C61 118.8(2) . . ?
C65 C66 C61 124.9(3) . . ?
C102 C101 C106 120.2(7) . . ?
C101 C102 C103 120.5(7) . . ?
C104 C103 C102 118.6(7) . . ?
C103 C104 C105 121.9(7) . . ?
C104 C105 C106 119.4(9) . . ?
C101 C106 C105 119.3(9) . . ?
C206 C201 C202 118.4(4) . . ?
C203 C202 C201 116.3(4) . . ?
C204 C203 C202 121.5(4) . . ?
C205 C204 C203 120.5(4) . . ?
C204 C205 C206 122.0(4) . . ?
C205 C206 C201 121.2(4) . . ?

loop_
_geom_bond_atom_site_label_1
_geom_bond_atom_site_label_2
_geom_bond_distance
_geom_bond_site_symmetry_2
_geom_bond_publ_flag
In B2 2.374(2) . ?
In S2 2.5488(5) . ?
In S3 2.5709(5) . ?
In S1 2.5856(5) . ?
S1 C11 1.738(2) . ?
S2 C21 1.729(2) . ?
S3 C31 1.727(2) . ?
B1 H1 1.181(16) . ?
B1 N31 1.552(3) . ?
B1 N21 1.554(3) . ?
B1 N11 1.562(3) . ?
B2 C51 1.622(3) . ?
B2 C61 1.624(3) . ?
B2 C41 1.624(3) . ?
C11 N11 1.351(3) . ?
C11 N12 1.357(3) . ?
N11 C12 1.384(3) . ?
N12 C13 1.391(3) . ?
N12 C14 1.512(3) . ?
C12 C13 1.338(4) . ?
C14 C16 1.526(4) . ?
C14 C17 1.526(4) . ?
C14 C15 1.530(4) . ?
C21 N21 1.349(3) . ?
C21 N22 1.361(3) . ?
N21 C22 1.381(3) . ?
N22 C23 1.379(3) . ?
N22 C24 1.517(3) . ?
C22 C23 1.327(4) . ?
C24 C26 1.521(4) . ?
C24 C25 1.530(4) . ?
C24 C27 1.530(4) . ?
N31 C31 1.354(3) . ?
N31 C32 1.390(3) . ?
C31 N32 1.365(3) . ?
N32 C33 1.383(3) . ?
N32 C34 1.515(3) . ?
C32 C33 1.333(4) . ?
C34 C35 1.516(4) . ?
C34 C37 1.517(4) . ?
C34 C36 1.545(4) . ?
C41 C46 1.395(3) . ?
C41 C42 1.397(3) . ?
F41 C42 1.357(2) . ?
C42 C43 1.373(3) . ?
F42 C43 1.344(3) . ?
F43 C44 1.345(3) . ?
C43 C44 1.374(4) . ?
F44 C45 1.356(3) . ?
C44 C45 1.366(4) . ?
C45 C46 1.376(3) . ?
F45 C46 1.355(3) . ?
C51 C56 1.391(3) . ?
C51 C52 1.393(3) . ?
F52 C52 1.354(3) . ?
C52 C53 1.374(3) . ?
F53 C53 1.344(3) . ?
C53 C54 1.372(4) . ?
F54 C54 1.348(3) . ?
C54 C55 1.367(4) . ?
F55 C55 1.343(3) . ?
C55 C56 1.388(4) . ?
F56 C56 1.359(3) . ?
C61 C66 1.391(3) . ?
C61 C62 1.394(3) . ?
F61 C62 1.348(3) . ?
C62 C63 1.384(4) . ?
F63 C64 1.352(3) . ?
C63 F67 1.346(4) . ?
C63 C64 1.364(5) . ?
F64 C65 1.345(4) . ?
C64 C65 1.379(5) . ?
C65 C66 1.371(4) . ?
C66 F66 1.361(3) . ?
C101 C102 1.308(11) . ?
C101 C106 1.347(12) . ?
C102 C103 1.386(8) . ?
C103 C104 1.301(8) . ?
C104 C105 1.335(9) . ?
C105 C106 1.359(10) . ?
C201 C206 1.354(7) . ?
C201 C202 1.445(7) . ?
C202 C203 1.391(7) . ?
C203 C204 1.334(6) . ?
C204 C205 1.325(6) . ?
C205 C206 1.327(6) . ?
